data_7052085
loop_
_publ_author_name
'Petr \<Sim\%unek'
'Mark\'eta Svobodov\'a'
'Valerio Bertolasi'
'Loretta Pretto'
'Anton\'in Ly\<cka'
'Vladim\'ir Mach\'a\<cek'

_publ_section_title
;
 Structure and tautomerism of azo coupling products from
 N-alkylenaminones derived from acetylacetone and benzoylacetone in
 solid phase and in solution
;
_journal_issue 3
_journal_name_full 'New Journal of Chemistry'
_journal_page_first 429
_journal_paper_doi 10.1039/b613346k
_journal_volume 31
_journal_year 2007
_chemical_formula_moiety 'C18 H19 N3 O2'
_chemical_formula_sum 'C18 H19 N3 O2'
_chemical_formula_weight 309.36
_chemical_name_systematic
;
?
;
_space_group_IT_number 61
_symmetry_cell_setting orthorhombic
_symmetry_space_group_name_Hall '-P 2ac 2ab'
_symmetry_space_group_name_H-M 'P b c a'
_atom_sites_solution_hydrogens difmap
_atom_sites_solution_primary direct
_atom_sites_solution_secondary difmap
_audit_creation_method SHELXL-97
_cell_angle_alpha 90.00
_cell_angle_beta 90.00
_cell_angle_gamma 90.00
_cell_formula_units_Z 8
_cell_length_a 13.6403(2)
_cell_length_b 9.6489(2)
_cell_length_c 24.3685(5)
_cell_measurement_reflns_used 4934
_cell_measurement_temperature 150
_cell_measurement_theta_max 28.0
_cell_measurement_theta_min 2.7
_cell_volume 3207.23(10)
_computing_cell_refinement 'Denzo SMN (Otwinowski & Minor, 1997)'
_computing_data_collection 'COLLECT (Nonius, 1997)'
_computing_data_reduction 'Denzo SMN (Otwinowski & Minor, 1997)'
_computing_molecular_graphics 'ORTEPIII (Burnett & Johnson, 1996)'
_computing_publication_material
;
SHELXL-97 (Sheldrick, 1997), PARST (Nardelli, 1995)
;
_computing_structure_refinement 'SHELXL-97 (Sheldrick, 1997)'
_computing_structure_solution 'SIR97 (Altomare et al., 1999)'
_diffrn_ambient_temperature 150
_diffrn_measured_fraction_theta_full 0.997
_diffrn_measured_fraction_theta_max 0.997
_diffrn_measurement_device_type 'Nonius Kappa CCD'
_diffrn_measurement_method '\f scans and \w scans'
_diffrn_radiation_monochromator graphite
_diffrn_radiation_source 'fine-focus sealed tube'
_diffrn_radiation_type MoK\a
_diffrn_radiation_wavelength 0.71073
_diffrn_reflns_av_R_equivalents 0.0330
_diffrn_reflns_av_sigmaI/netI 0.0332
_diffrn_reflns_limit_h_max 18
_diffrn_reflns_limit_h_min -17
_diffrn_reflns_limit_k_max 12
_diffrn_reflns_limit_k_min -12
_diffrn_reflns_limit_l_max 32
_diffrn_reflns_limit_l_min -32
_diffrn_reflns_number 19780
_diffrn_reflns_theta_full 27.99
_diffrn_reflns_theta_max 28.0
_diffrn_reflns_theta_min 2.7
_exptl_absorpt_coefficient_mu 0.085
_exptl_absorpt_correction_type none
_exptl_crystal_colour yellow
_exptl_crystal_density_diffrn 1.281
_exptl_crystal_density_method 'not measured'
_exptl_crystal_description prismatic
_exptl_crystal_F_000 1312
_exptl_crystal_size_max 0.52
_exptl_crystal_size_mid 0.20
_exptl_crystal_size_min 0.17
_refine_diff_density_max 0.216
_refine_diff_density_min -0.175
_refine_diff_density_rms 0.034
_refine_ls_extinction_method none
_refine_ls_goodness_of_fit_ref 1.038
_refine_ls_hydrogen_treatment refall
_refine_ls_matrix_type full
_refine_ls_number_parameters 287
_refine_ls_number_reflns 3847
_refine_ls_number_restraints 0
_refine_ls_restrained_S_all 1.038
_refine_ls_R_factor_all 0.0533
_refine_ls_R_factor_gt 0.0391
_refine_ls_shift/su_max 0.000
_refine_ls_shift/su_mean 0.000
_refine_ls_structure_factor_coef Fsqd
_refine_ls_weighting_details 'calc w=1/[\s^2^(Fo^2^)+(0.0472P)^2^+0.7372P] where P=(Fo^2^+2Fc^2^)/3'
_refine_ls_weighting_scheme calc
_refine_ls_wR_factor_gt 0.0952
_refine_ls_wR_factor_ref 0.1026
_reflns_number_gt 3084
_reflns_number_total 3847
_reflns_threshold_expression I>2sigma(I)
_cod_data_source_file b613346k.txt
_cod_data_source_block (7)
_cod_database_code 7052085

loop_
_symmetry_equiv_pos_as_xyz
'x, y, z'
'-x+1/2, -y, z+1/2'
'x+1/2, -y+1/2, -z'
'-x, y+1/2, -z+1/2'
'-x, -y, -z'
'x-1/2, y, -z-1/2'
'-x-1/2, y-1/2, z'
'x, -y-1/2, z-1/2'

loop_
_atom_site_label
_atom_site_type_symbol
_atom_site_fract_x
_atom_site_fract_y
_atom_site_fract_z
_atom_site_U_iso_or_equiv
_atom_site_adp_type
_atom_site_occupancy
_atom_site_symmetry_multiplicity
_atom_site_calc_flag
_atom_site_refinement_flags
_atom_site_disorder_assembly
_atom_site_disorder_group
O1 O 0.86912(7) 0.13314(10) 0.22630(4) 0.0429(3) Uani 1 1 d . . .
O2 O 0.81739(7) 0.58502(9) -0.12186(3) 0.0345(2) Uani 1 1 d . . .
N1 N 0.84502(7) 0.49439(10) 0.10353(4) 0.0263(2) Uani 1 1 d . . .
H1 H 0.837(7) 0.562(10) 0.126(4) 0.032 Uiso 0.15(2) 1 d P . .
N2 N 0.86669(7) 0.37044(10) 0.11840(4) 0.0256(2) Uani 1 1 d . . .
N3 N 0.85826(8) 0.57040(11) 0.20568(5) 0.0315(2) Uani 1 1 d . . .
H3 H 0.8468(14) 0.5906(17) 0.1694(9) 0.041 Uiso 0.85(2) 1 d P . .
C1 C 0.87619(8) 0.34043(12) 0.17349(5) 0.0268(2) Uani 1 1 d . . .
C2 C 0.87459(8) 0.43844(13) 0.21708(5) 0.0289(3) Uani 1 1 d . . .
C3 C 0.89029(9) 0.19123(12) 0.18289(5) 0.0289(3) Uani 1 1 d . . .
C4 C 0.89583(13) 0.40075(17) 0.27556(6) 0.0400(3) Uani 1 1 d . . .
C5 C 0.93365(9) 0.10404(11) 0.13805(5) 0.0275(3) Uani 1 1 d . . .
C6 C 1.01513(10) 0.14640(12) 0.10821(5) 0.0314(3) Uani 1 1 d . . .
C7 C 1.06077(12) 0.05634(14) 0.07199(6) 0.0412(3) Uani 1 1 d . . .
C8 C 1.02351(13) -0.07577(14) 0.06440(6) 0.0465(4) Uani 1 1 d . . .
C9 C 0.94222(12) -0.11842(14) 0.09338(7) 0.0464(4) Uani 1 1 d . . .
C10 C 0.89760(10) -0.02996(13) 0.13045(6) 0.0364(3) Uani 1 1 d . . .
C11 C 0.83996(8) 0.50979(11) 0.04548(5) 0.0237(2) Uani 1 1 d . . .
C12 C 0.78578(9) 0.62109(11) 0.02489(5) 0.0280(3) Uani 1 1 d . . .
C13 C 0.77966(10) 0.64266(12) -0.03103(5) 0.0303(3) Uani 1 1 d . . .
C14 C 0.82811(9) 0.55457(11) -0.06732(5) 0.0256(2) Uani 1 1 d . . .
C15 C 0.88366(9) 0.44497(11) -0.04713(5) 0.0266(2) Uani 1 1 d . . .
C16 C 0.88893(9) 0.42307(11) 0.00906(5) 0.0257(2) Uani 1 1 d . . .
C17 C 0.85872(12) 0.68382(15) 0.24530(6) 0.0385(3) Uani 1 1 d . . .
C18 C 0.86194(12) 0.49261(15) -0.16007(6) 0.0406(3) Uani 1 1 d . . .
H41 H 0.9180(14) 0.303(2) 0.2786(7) 0.064(5) Uiso 1 1 d . . .
H42 H 0.9449(17) 0.457(2) 0.2897(8) 0.082(7) Uiso 1 1 d . . .
H43 H 0.8391(17) 0.416(2) 0.2992(9) 0.086(7) Uiso 1 1 d . . .
H6 H 1.0424(11) 0.2391(15) 0.1141(6) 0.039(4) Uiso 1 1 d . . .
H7 H 1.1183(13) 0.0873(17) 0.0500(7) 0.052(5) Uiso 1 1 d . . .
H8 H 1.0552(13) -0.1340(16) 0.0370(7) 0.051(4) Uiso 1 1 d . . .
H9 H 0.9154(13) -0.2115(18) 0.0891(7) 0.058(5) Uiso 1 1 d . . .
H10 H 0.8414(12) -0.0559(15) 0.1531(7) 0.047(4) Uiso 1 1 d . . .
H12 H 0.7535(10) 0.6829(14) 0.0509(6) 0.035(4) Uiso 1 1 d . . .
H13 H 0.7411(10) 0.7179(14) -0.0458(6) 0.035(4) Uiso 1 1 d . . .
H15 H 0.9188(11) 0.3851(14) -0.0726(6) 0.037(4) Uiso 1 1 d . . .
H16 H 0.9277(10) 0.3468(14) 0.0230(5) 0.032(4) Uiso 1 1 d . . .
H171 H 0.9213(14) 0.6906(18) 0.2634(7) 0.062(5) Uiso 1 1 d . . .
H172 H 0.8107(16) 0.6724(19) 0.2730(8) 0.071(6) Uiso 1 1 d . . .
H173 H 0.8476(15) 0.766(2) 0.2245(8) 0.081(6) Uiso 1 1 d . . .
H181 H 0.8353(12) 0.3976(16) -0.1554(6) 0.042(4) Uiso 1 1 d . . .
H182 H 0.8458(12) 0.5280(16) -0.1963(7) 0.049(4) Uiso 1 1 d . . .
H183 H 0.9360(13) 0.4884(16) -0.1553(6) 0.050(4) Uiso 1 1 d . . .

loop_
_atom_site_aniso_label
_atom_site_aniso_U_11
_atom_site_aniso_U_22
_atom_site_aniso_U_33
_atom_site_aniso_U_23
_atom_site_aniso_U_13
_atom_site_aniso_U_12
O1 0.0495(6) 0.0443(5) 0.0349(5) 0.0136(4) 0.0083(4) 0.0014(4)
O2 0.0459(6) 0.0346(5) 0.0229(4) -0.0007(3) -0.0005(4) 0.0020(4)
N1 0.0282(5) 0.0258(5) 0.0249(5) -0.0005(4) -0.0008(4) 0.0010(4)
N2 0.0235(5) 0.0268(5) 0.0266(5) 0.0018(4) -0.0001(4) 0.0000(4)
N3 0.0321(5) 0.0357(5) 0.0265(5) -0.0050(4) -0.0011(4) 0.0032(4)
C1 0.0240(6) 0.0325(6) 0.0239(6) 0.0013(4) -0.0005(4) 0.0004(4)
C2 0.0218(6) 0.0385(6) 0.0264(6) -0.0005(5) 0.0001(4) -0.0007(5)
C3 0.0246(6) 0.0339(6) 0.0283(6) 0.0061(5) -0.0016(5) -0.0011(5)
C4 0.0471(8) 0.0473(8) 0.0256(7) -0.0014(6) -0.0066(6) -0.0001(7)
C5 0.0280(6) 0.0267(5) 0.0279(6) 0.0056(4) -0.0074(5) 0.0010(4)
C6 0.0352(7) 0.0259(6) 0.0332(6) 0.0019(5) 0.0002(5) 0.0004(5)
C7 0.0489(8) 0.0345(7) 0.0403(8) 0.0018(6) 0.0085(6) 0.0084(6)
C8 0.0640(10) 0.0329(7) 0.0427(8) -0.0062(6) -0.0054(7) 0.0132(7)
C9 0.0551(9) 0.0256(6) 0.0584(9) -0.0044(6) -0.0212(8) 0.0000(6)
C10 0.0332(7) 0.0294(6) 0.0467(8) 0.0080(5) -0.0115(6) -0.0034(5)
C11 0.0246(5) 0.0224(5) 0.0242(5) -0.0011(4) -0.0011(4) -0.0028(4)
C12 0.0317(6) 0.0244(5) 0.0279(6) -0.0031(4) 0.0009(5) 0.0035(5)
C13 0.0348(7) 0.0255(5) 0.0306(6) 0.0015(5) -0.0018(5) 0.0059(5)
C14 0.0285(6) 0.0260(5) 0.0223(5) -0.0004(4) -0.0014(5) -0.0048(4)
C15 0.0280(6) 0.0231(5) 0.0288(6) -0.0047(4) 0.0027(5) -0.0011(4)
C16 0.0275(6) 0.0216(5) 0.0280(6) -0.0001(4) -0.0015(5) 0.0011(4)
C17 0.0419(8) 0.0417(7) 0.0320(7) -0.0109(6) -0.0028(6) 0.0000(6)
C18 0.0541(9) 0.0426(7) 0.0249(7) -0.0054(6) 0.0032(6) 0.0001(6)

loop_
_atom_type_symbol
_atom_type_description
_atom_type_scat_dispersion_real
_atom_type_scat_dispersion_imag
_atom_type_scat_source
C C 0.0033 0.0016 'International Tables Vol C Tables 4.2.6.8 and 6.1.1.4'
H H 0.0000 0.0000 'International Tables Vol C Tables 4.2.6.8 and 6.1.1.4'
N N 0.0061 0.0033 'International Tables Vol C Tables 4.2.6.8 and 6.1.1.4'
O O 0.0106 0.0060 'International Tables Vol C Tables 4.2.6.8 and 6.1.1.4'

loop_
_geom_angle_atom_site_label_1
_geom_angle_atom_site_label_2
_geom_angle_atom_site_label_3
_geom_angle
_geom_angle_site_symmetry_1
_geom_angle_site_symmetry_3
_geom_angle_publ_flag
C14 O2 C18 117.03(10) . . ?
N2 N1 C11 112.87(10) . . ?
N2 N1 H1 123(7) . . ?
C11 N1 H1 124(7) . . ?
N1 N2 C1 119.46(10) . . ?
C2 N3 C17 125.62(12) . . ?
C2 N3 H3 115.8(11) . . ?
C17 N3 H3 118.6(11) . . ?
N2 C1 C2 125.86(11) . . ?
N2 C1 C3 111.67(10) . . ?
C2 C1 C3 122.46(11) . . ?
N3 C2 C1 119.07(11) . . ?
N3 C2 C4 117.78(11) . . ?
C1 C2 C4 123.07(11) . . ?
O1 C3 C1 123.28(11) . . ?
O1 C3 C5 117.56(11) . . ?
C1 C3 C5 119.15(10) . . ?
C2 C4 H41 111.1(10) . . ?
C2 C4 H42 110.5(13) . . ?
H41 C4 H42 107.9(16) . . ?
C2 C4 H43 111.8(13) . . ?
H41 C4 H43 109.9(15) . . ?
H42 C4 H43 105.4(18) . . ?
C6 C5 C10 119.00(12) . . ?
C6 C5 C3 122.10(10) . . ?
C10 C5 C3 118.50(11) . . ?
C7 C6 C5 120.53(12) . . ?
C7 C6 H6 119.7(8) . . ?
C5 C6 H6 119.7(8) . . ?
C8 C7 C6 119.81(14) . . ?
C8 C7 H7 119.6(10) . . ?
C6 C7 H7 120.6(10) . . ?
C9 C8 C7 120.14(14) . . ?
C9 C8 H8 122.4(10) . . ?
C7 C8 H8 117.4(10) . . ?
C8 C9 C10 120.29(13) . . ?
C8 C9 H9 121.5(10) . . ?
C10 C9 H9 118.2(10) . . ?
C9 C10 C5 120.21(14) . . ?
C9 C10 H10 123.8(9) . . ?
C5 C10 H10 116.0(9) . . ?
C16 C11 C12 119.17(11) . . ?
C16 C11 N1 123.22(10) . . ?
C12 C11 N1 117.56(10) . . ?
C13 C12 C11 120.15(11) . . ?
C13 C12 H12 121.5(8) . . ?
C11 C12 H12 118.4(8) . . ?
C12 C13 C14 120.38(11) . . ?
C12 C13 H13 120.9(8) . . ?
C14 C13 H13 118.8(8) . . ?
O2 C14 C15 124.40(10) . . ?
O2 C14 C13 115.76(10) . . ?
C15 C14 C13 119.84(11) . . ?
C16 C15 C14 119.56(11) . . ?
C16 C15 H15 120.9(8) . . ?
C14 C15 H15 119.5(8) . . ?
C15 C16 C11 120.88(11) . . ?
C15 C16 H16 119.4(8) . . ?
C11 C16 H16 119.7(8) . . ?
N3 C17 H171 111.0(11) . . ?
N3 C17 H172 112.4(11) . . ?
H171 C17 H172 107.1(15) . . ?
N3 C17 H173 105.6(12) . . ?
H171 C17 H173 109.3(16) . . ?
H172 C17 H173 111.5(17) . . ?
O2 C18 H181 110.3(9) . . ?
O2 C18 H182 106.1(10) . . ?
H181 C18 H182 110.2(13) . . ?
O2 C18 H183 111.9(9) . . ?
H181 C18 H183 108.2(13) . . ?
H182 C18 H183 110.1(13) . . ?

loop_
_geom_bond_atom_site_label_1
_geom_bond_atom_site_label_2
_geom_bond_distance
_geom_bond_site_symmetry_2
_geom_bond_publ_flag
O1 C3 1.2316(14) . ?
O2 C14 1.3690(14) . ?
O2 C18 1.4253(16) . ?
N1 N2 1.2842(13) . ?
N1 C11 1.4239(15) . ?
N1 H1 0.86(11) . ?
N2 C1 1.3795(14) . ?
N3 C2 1.3222(16) . ?
N3 C17 1.4594(17) . ?
N3 H3 0.92(2) . ?
C1 C2 1.4223(16) . ?
C1 C3 1.4703(16) . ?
C2 C4 1.4989(17) . ?
C3 C5 1.5005(17) . ?
C4 H41 0.991(19) . ?
C4 H42 0.93(2) . ?
C4 H43 0.98(2) . ?
C5 C6 1.3895(18) . ?
C5 C10 1.3956(17) . ?
C6 C7 1.3864(18) . ?
C6 H6 0.980(15) . ?
C7 C8 1.385(2) . ?
C7 H7 0.996(17) . ?
C8 C9 1.377(2) . ?
C8 H8 0.975(17) . ?
C9 C10 1.384(2) . ?
C9 H9 0.975(17) . ?
C10 H10 0.977(17) . ?
C11 C16 1.3907(16) . ?
C11 C12 1.3969(16) . ?
C12 C13 1.3810(17) . ?
C12 H12 0.975(14) . ?
C13 C14 1.3934(16) . ?
C13 H13 0.966(14) . ?
C14 C15 1.3909(16) . ?
C15 C16 1.3873(17) . ?
C15 H15 0.974(14) . ?
C16 H16 0.968(14) . ?
C17 H171 0.964(19) . ?
C17 H172 0.95(2) . ?
C17 H173 0.95(2) . ?
C18 H181 0.992(15) . ?
C18 H182 0.972(17) . ?
C18 H183 1.017(17) . ?
